data_2023041
loop_
_publ_author_name
'Alaboosh, Jamal M. H.'
'Hill, Steven P.'
'Kariuki, Benson M.'
'Redman, James E.'

_publ_section_title
;
 Crystal structures of sulfonamide protected bicyclic guanidines:
 (<i>S</i>)-8-{[(<i>tert</i>-butyl-dimethyl-sil-yl)-oxy]meth-yl}-1-[(2,2,4,6,7-penta-methyl-2,3-di-hydro-benzo-furan-5-yl)sulfon-yl]-1,3,4,6,7,8-hexa-hydro-2<i>H</i>-pyrimido[1,2-<i>a</i>]pyrimidin-1-ium
 tri-fluoro-methane-sulfonate and
 (<i>S</i>)-8-(iodo-meth-yl)-1-tosyl-1,3,4,6,7,8-hexa-hydro-2<i>H</i>-pyrimido[1,2-<i>a</i>]pyrimidin-1-ium
 iodide.
;
_journal_coeditor_code DJ2073
_journal_issue 'Pt 3'
_journal_name_full 'Acta crystallographica. Section E, Crystallographic communications'
_journal_page_first 305
_journal_page_last 309
_journal_paper_doi 10.1107/S2056989024001129
_journal_volume 80
_journal_year 2024
_chemical_absolute_configuration ad
_chemical_formula_iupac 'C27 H46 N3 O4 S Si +, C F3 O3 S -'
_chemical_formula_moiety 'C27 H46 N3 O4 S Si +, C F3 O3 S -'
_chemical_formula_sum 'C28 H46 F3 N3 O7 S2 Si'
_chemical_formula_weight 685.89
_chemical_name_common
'(<i>S</i>)-8-{[(<i>tert</i>-Butyldimethylsilyl)oxy]methyl}-1-[(2,2,4,6,7-pentamethyl-2,3-dihydrobenzofuran-5-yl)sulfonyl]-1,3,4,6,7,8-hexahydro-2<i>H</i>-pyrimido[1,2-<i>a</i>]pyrimidin-1-ium triflate'
_chemical_name_systematic
'(<i>S</i>)-8-{[(<i>tert</i>-Butyldimethylsilyl)oxy]methyl}-1-[(2,2,4,6,7-pentamethyl-2,3-dihydrobenzofuran-5-yl)sulfonyl]-1,3,4,6,7,8-hexahydro-2<i>H</i>-pyrimido[1,2-<i>a</i>]pyrimidin-1-ium trifluoromethanesulfonate'
_space_group_crystal_system monoclinic
_space_group_IT_number 4
_space_group_name_Hall 'P 2yb'
_space_group_name_H-M_alt 'P 1 21 1'
_atom_sites_solution_hydrogens geom
_atom_sites_solution_primary direct
_audit_creation_method SHELXL-2018/1
_cell_angle_alpha 90
_cell_angle_beta 96.052(4)
_cell_angle_gamma 90
_cell_formula_units_Z 2
_cell_length_a 8.5784(3)
_cell_length_b 14.4797(5)
_cell_length_c 13.6961(5)
_cell_measurement_reflns_used 3508
_cell_measurement_temperature 150(2)
_cell_measurement_theta_max 73.7650
_cell_measurement_theta_min 4.4120
_cell_volume 1691.75(10)
_computing_cell_refinement
;
CrysAlisPro (Agilent, 2014)
;
_computing_data_collection
;
CrysAlisPro (Agilent, 2014)
;
_computing_data_reduction
;
CrysAlisPro (Agilent, 2014)
;
_computing_molecular_graphics
;
Olex2 1.5 (Dolomanov <i>et al.</i>,  2009)
;
_computing_publication_material
;
PLATON (Spek, 2020)
;
_computing_structure_refinement
;
<i>SHELXL2018/1</i> (Sheldrick, 2015)
;
_computing_structure_solution
;
SHELXS (Sheldrick, 2008)
;
_diffrn_ambient_temperature 150(2)
_diffrn_measured_fraction_theta_full 0.986
_diffrn_measured_fraction_theta_max 0.959
_diffrn_measurement_device_type 'Agilent SuperNova, Dual, Cu at zero, Atlas'
_diffrn_measurement_method '\w scans'
_diffrn_radiation_type CuK\a
_diffrn_radiation_wavelength 1.54184
_diffrn_reflns_av_R_equivalents 0.0267
_diffrn_reflns_av_unetI/netI 0.0345
_diffrn_reflns_limit_h_max 10
_diffrn_reflns_limit_h_min -10
_diffrn_reflns_limit_k_max 17
_diffrn_reflns_limit_k_min -17
_diffrn_reflns_limit_l_max 16
_diffrn_reflns_limit_l_min -16
_diffrn_reflns_number 10136
_diffrn_reflns_theta_full 67.684
_diffrn_reflns_theta_max 73.830
_diffrn_reflns_theta_min 4.457
_diffrn_standards_decay_% 0
_diffrn_standards_interval_count 0
_diffrn_standards_number 0
_exptl_absorpt_coefficient_mu 2.317
_exptl_absorpt_correction_T_max 0.988
_exptl_absorpt_correction_T_min 0.943
_exptl_absorpt_correction_type gaussian
_exptl_absorpt_process_details
;
(CrysAlisPro; Agilent,2014)
;
_exptl_crystal_colour colourless
_exptl_crystal_density_diffrn 1.346
_exptl_crystal_description block
_exptl_crystal_F_000 728
_exptl_crystal_size_max 0.330
_exptl_crystal_size_mid 0.057
_exptl_crystal_size_min 0.037
_refine_diff_density_max 0.630
_refine_diff_density_min -0.475
_refine_ls_abs_structure_details
;
 Refined as an inversion twin
;
_refine_ls_abs_structure_Flack 0.39(2)
_refine_ls_extinction_method none
_refine_ls_goodness_of_fit_ref 1.021
_refine_ls_hydrogen_treatment constr
_refine_ls_matrix_type full
_refine_ls_number_parameters 408
_refine_ls_number_reflns 5593
_refine_ls_number_restraints 1
_refine_ls_restrained_S_all 1.021
_refine_ls_R_factor_all 0.0388
_refine_ls_R_factor_gt 0.0368
_refine_ls_shift/su_max 0.000
_refine_ls_shift/su_mean 0.000
_refine_ls_structure_factor_coef Fsqd
_refine_ls_weighting_details 'w=1/[\s^2^(Fo^2^)+(0.0537P)^2^+0.4930P] where P=(Fo^2^+2Fc^2^)/3'
_refine_ls_weighting_scheme calc
_refine_ls_wR_factor_gt 0.0949
_refine_ls_wR_factor_ref 0.0971
_reflns_number_gt 5350
_reflns_number_total 5593
_reflns_threshold_expression 'I > 2\s(I)'
_cod_data_source_file dj2073sup1.cif
_cod_data_source_block 1
_cod_depositor_comments 'Adding full bibliography for 2023041--2023042.cif.'
_cod_original_sg_symbol_H-M 'P 21'
_cod_database_code 2023041
_cod_database_fobs_code 2023041
_shelx_space_group_comment
;
The symmetry employed for this shelxl refinement is uniquely defined
by the following loop, which should always be used as a source of
symmetry information in preference to the above space-group names.
They are only intended as comments.
;
_shelx_estimated_absorpt_t_min 0.515
_shelx_estimated_absorpt_t_max 0.919

loop_
_space_group_symop_operation_xyz
'x, y, z'
'-x, y+1/2, -z'

loop_
_atom_site_type_symbol
_atom_site_label
_atom_site_fract_x
_atom_site_fract_y
_atom_site_fract_z
_atom_site_U_iso_or_equiv
_atom_site_adp_type
_atom_site_calc_flag
_atom_site_occupancy
_atom_site_disorder_assembly
_atom_site_disorder_group
C C1 0.6033(3) 0.0629(2) 0.0845(2) 0.0240(6) Uani d 1 . .
C C2 0.3643(4) 0.1575(2) 0.0936(2) 0.0284(7) Uani d 1 . .
H H2 0.373994 0.218073 0.059559 0.034 Uiso calc 1 . .
C C3 0.2893(4) 0.0884(3) 0.0195(3) 0.0332(7) Uani d 1 . .
H H3A 0.262817 0.030939 0.053364 0.040 Uiso calc 1 . .
H H3B 0.191646 0.114320 -0.014690 0.040 Uiso calc 1 . .
C C4 0.4044(4) 0.0677(3) -0.0534(3) 0.0350(7) Uani d 1 . .
H H4A 0.357854 0.022887 -0.102633 0.042 Uiso calc 1 . .
H H4B 0.428321 0.125130 -0.088146 0.042 Uiso calc 1 . .
C C5 0.6408(5) -0.0298(3) -0.0615(3) 0.0458(10) Uani d 1 . .
H H5A 0.689976 0.008522 -0.109703 0.055 Uiso calc 1 . .
H H5B 0.569935 -0.074534 -0.098413 0.055 Uiso calc 1 . .
C C6 0.7667(5) -0.0816(3) 0.0015(4) 0.0502(10) Uani d 1 . .
H H6A 0.718912 -0.129145 0.040960 0.060 Uiso calc 1 . .
H H6B 0.838164 -0.112741 -0.040288 0.060 Uiso calc 1 . .
C C7 0.8560(4) -0.0128(3) 0.0679(3) 0.0403(8) Uani d 1 . .
H H7A 0.939829 -0.044524 0.110425 0.048 Uiso calc 1 . .
H H7B 0.905340 0.033850 0.028138 0.048 Uiso calc 1 . .
C C8 0.2761(4) 0.1728(3) 0.1813(3) 0.0333(7) Uani d 1 . .
H H8A 0.170991 0.198660 0.160565 0.040 Uiso calc 1 . .
H H8B 0.262903 0.113620 0.215726 0.040 Uiso calc 1 . .
C C9 0.3773(6) 0.1475(3) 0.4330(3) 0.0469(9) Uani d 1 . .
H H9A 0.298018 0.101375 0.410458 0.070 Uiso calc 1 . .
H H9B 0.371689 0.160347 0.502847 0.070 Uiso calc 1 . .
H H9C 0.481673 0.123899 0.423649 0.070 Uiso calc 1 . .
C C10 0.1355(5) 0.2941(3) 0.3702(4) 0.0518(11) Uani d 1 . .
H H10A 0.112109 0.348206 0.328246 0.078 Uiso calc 1 . .
H H10B 0.123141 0.310132 0.438453 0.078 Uiso calc 1 . .
H H10C 0.063191 0.243892 0.348736 0.078 Uiso calc 1 . .
C C11 0.4901(4) 0.3470(3) 0.3994(3) 0.0329(7) Uani d 1 . .
C C12 0.4700(7) 0.3821(4) 0.5020(4) 0.0589(12) Uani d 1 . .
H H12A 0.484443 0.330792 0.548814 0.088 Uiso calc 1 . .
H H12B 0.364584 0.407852 0.502918 0.088 Uiso calc 1 . .
H H12C 0.548150 0.430070 0.520430 0.088 Uiso calc 1 . .
C C13 0.4753(8) 0.4294(4) 0.3298(4) 0.0747(18) Uani d 1 . .
H H13A 0.369261 0.455009 0.327393 0.112 Uiso calc 1 . .
H H13B 0.495358 0.409358 0.263920 0.112 Uiso calc 1 . .
H H13C 0.551844 0.476737 0.353329 0.112 Uiso calc 1 . .
C C14 0.6544(6) 0.3066(4) 0.4006(5) 0.0684(15) Uani d 1 . .
H H14A 0.732249 0.354354 0.420425 0.103 Uiso calc 1 . .
H H14B 0.670084 0.284193 0.334761 0.103 Uiso calc 1 . .
H H14C 0.666527 0.255118 0.447235 0.103 Uiso calc 1 . .
C C15 0.8052(4) -0.0894(2) 0.2787(2) 0.0250(6) Uani d 1 . .
C C16 0.9498(3) -0.1338(2) 0.3094(2) 0.0266(6) Uani d 1 . .
C C17 0.9419(4) -0.2285(3) 0.3241(2) 0.0299(7) Uani d 1 . .
C C18 0.8017(4) -0.2756(2) 0.3106(3) 0.0293(7) Uani d 1 . .
C C19 0.6591(4) -0.2337(2) 0.2825(2) 0.0274(6) Uani d 1 . .
C C20 0.6615(3) -0.1383(2) 0.2653(2) 0.0251(6) Uani d 1 . .
C C21 1.0691(4) -0.2967(3) 0.3563(4) 0.0446(9) Uani d 1 . .
H H21A 1.111684 -0.285926 0.425402 0.053 Uiso calc 1 . .
H H21B 1.155647 -0.293256 0.314050 0.053 Uiso calc 1 . .
C C22 0.9847(4) -0.3900(3) 0.3449(3) 0.0383(8) Uani d 1 . .
C C23 1.1083(4) -0.0882(3) 0.3296(3) 0.0348(7) Uani d 1 . .
H H23A 1.184820 -0.133406 0.358473 0.052 Uiso calc 1 . .
H H23B 1.101159 -0.036815 0.375526 0.052 Uiso calc 1 . .
H H23C 1.141792 -0.064792 0.268038 0.052 Uiso calc 1 . .
C C24 0.5107(4) -0.2903(3) 0.2726(3) 0.0340(7) Uani d 1 . .
H H24A 0.536982 -0.355774 0.282412 0.051 Uiso calc 1 . .
H H24B 0.455493 -0.281562 0.206879 0.051 Uiso calc 1 . .
H H24C 0.443114 -0.270473 0.322062 0.051 Uiso calc 1 . .
C C25 0.5054(4) -0.0929(3) 0.2334(3) 0.0334(7) Uani d 1 . .
H H25A 0.481814 -0.098784 0.162068 0.050 Uiso calc 1 . .
H H25B 0.510525 -0.027348 0.251311 0.050 Uiso calc 1 . .
H H25C 0.422930 -0.123127 0.266095 0.050 Uiso calc 1 . .
C C26 1.0218(5) -0.4408(3) 0.2530(3) 0.0518(10) Uani d 1 . .
H H26A 0.958062 -0.497013 0.244839 0.078 Uiso calc 1 . .
H H26B 1.133183 -0.457475 0.259351 0.078 Uiso calc 1 . .
H H26C 0.998221 -0.400819 0.195675 0.078 Uiso calc 1 . .
C C27 1.0088(5) -0.4488(3) 0.4357(3) 0.0486(10) Uani d 1 . .
H H27A 0.981648 -0.413149 0.492346 0.073 Uiso calc 1 . .
H H27B 1.118750 -0.468025 0.446673 0.073 Uiso calc 1 . .
H H27C 0.941545 -0.503578 0.427334 0.073 Uiso calc 1 . .
C C28 0.8065(5) 0.3074(3) 0.0768(4) 0.0524(11) Uani d 1 . .
N N1 0.5220(3) 0.12491(19) 0.1289(2) 0.0263(5) Uani d 1 . .
H H1 0.566303 0.148499 0.184230 0.032 Uiso calc 1 . .
N N2 0.5494(3) 0.0295(2) -0.00255(19) 0.0291(5) Uani d 1 . .
N N3 0.7461(3) 0.0332(2) 0.1294(2) 0.0300(6) Uani d 1 . .
O O1 0.3655(3) 0.23600(18) 0.24468(18) 0.0356(6) Uani d 1 . .
O O2 0.6885(3) 0.07815(18) 0.30011(17) 0.0330(5) Uani d 1 . .
O O3 0.9590(3) 0.06521(18) 0.2604(2) 0.0377(6) Uani d 1 . .
O O4 0.8158(3) -0.36761(18) 0.3294(2) 0.0407(6) Uani d 1 . .
O O5 0.8248(4) 0.3436(3) -0.1041(3) 0.0778(13) Uani d 1 . .
O O6 0.7409(5) 0.1900(3) -0.0587(3) 0.0731(11) Uani d 1 . .
O O7 1.0094(4) 0.2368(3) -0.0229(3) 0.0648(10) Uani d 1 . .
Si Si1 0.33991(10) 0.25617(7) 0.36096(7) 0.0305(2) Uani d 1 . .
S S1 0.80381(8) 0.03078(5) 0.25091(5) 0.02638(16) Uani d 1 . .
S S2 0.84970(11) 0.26548(7) -0.04097(7) 0.0423(2) Uani d 1 . .
F F1 0.6552(4) 0.3303(3) 0.0731(4) 0.1025(16) Uani d 1 . .
F F2 0.8335(4) 0.2457(2) 0.1485(2) 0.0695(8) Uani d 1 . .
F F3 0.8890(5) 0.3835(2) 0.1023(3) 0.0914(13) Uani d 1 . .

loop_
_atom_site_aniso_label
_atom_site_aniso_U_11
_atom_site_aniso_U_22
_atom_site_aniso_U_33
_atom_site_aniso_U_12
_atom_site_aniso_U_13
_atom_site_aniso_U_23
C1 0.0235(14) 0.0214(14) 0.0286(14) -0.0013(11) 0.0101(11) 0.0019(11)
C2 0.0252(15) 0.0261(16) 0.0332(16) 0.0028(12) -0.0006(12) 0.0008(13)
C3 0.0277(16) 0.0345(18) 0.0357(17) 0.0004(14) -0.0040(13) -0.0014(14)
C4 0.0370(18) 0.0371(18) 0.0301(16) -0.0033(15) -0.0007(13) -0.0007(14)
C5 0.041(2) 0.059(3) 0.039(2) 0.0010(19) 0.0118(16) -0.0197(18)
C6 0.050(2) 0.044(2) 0.059(3) 0.0054(19) 0.022(2) -0.012(2)
C7 0.0326(18) 0.053(2) 0.0379(18) 0.0119(17) 0.0142(14) 0.0007(17)
C8 0.0246(15) 0.0392(18) 0.0353(17) 0.0030(14) -0.0002(13) -0.0051(15)
C9 0.057(2) 0.0314(19) 0.053(2) 0.0008(17) 0.0131(19) 0.0044(17)
C10 0.038(2) 0.052(3) 0.067(3) 0.0096(19) 0.0119(19) -0.014(2)
C11 0.0388(18) 0.0284(17) 0.0310(16) 0.0004(14) 0.0012(13) 0.0007(14)
C12 0.082(3) 0.052(3) 0.044(2) -0.016(2) 0.014(2) -0.014(2)
C13 0.105(5) 0.052(3) 0.060(3) -0.026(3) -0.026(3) 0.024(2)
C14 0.040(2) 0.064(3) 0.100(4) -0.004(2) -0.001(2) -0.035(3)
C15 0.0213(14) 0.0279(15) 0.0264(14) 0.0009(12) 0.0058(11) 0.0007(12)
C16 0.0192(14) 0.0317(17) 0.0291(15) 0.0006(12) 0.0039(11) -0.0043(13)
C17 0.0204(14) 0.0327(17) 0.0367(16) 0.0035(13) 0.0046(12) -0.0001(14)
C18 0.0268(16) 0.0246(15) 0.0370(17) 0.0025(12) 0.0063(13) 0.0020(13)
C19 0.0215(14) 0.0315(16) 0.0298(14) -0.0033(13) 0.0056(11) -0.0024(13)
C20 0.0164(13) 0.0314(16) 0.0281(14) 0.0012(12) 0.0049(11) 0.0000(12)
C21 0.0267(17) 0.0324(19) 0.074(3) 0.0048(15) 0.0039(17) 0.0027(18)
C22 0.0313(17) 0.0317(18) 0.053(2) 0.0074(14) 0.0080(15) 0.0009(16)
C23 0.0190(15) 0.0342(18) 0.050(2) -0.0001(13) -0.0020(13) -0.0014(15)
C24 0.0251(16) 0.0357(19) 0.0411(18) -0.0060(14) 0.0034(13) -0.0011(15)
C25 0.0152(13) 0.0419(19) 0.0429(19) -0.0020(13) 0.0028(12) 0.0093(16)
C26 0.047(2) 0.054(3) 0.056(2) 0.0102(19) 0.0099(19) -0.004(2)
C27 0.045(2) 0.049(3) 0.052(2) 0.0091(18) 0.0093(17) 0.0053(19)
C28 0.050(2) 0.0266(18) 0.085(3) -0.0061(18) 0.029(2) -0.004(2)
N1 0.0231(13) 0.0224(13) 0.0328(13) 0.0037(10) 0.0005(10) -0.0051(10)
N2 0.0317(13) 0.0289(13) 0.0275(12) -0.0013(12) 0.0065(10) -0.0021(12)
N3 0.0235(12) 0.0345(14) 0.0334(13) 0.0062(12) 0.0087(10) 0.0008(13)
O1 0.0331(12) 0.0372(14) 0.0368(13) -0.0004(10) 0.0046(10) -0.0081(11)
O2 0.0307(12) 0.0371(13) 0.0309(12) 0.0100(10) 0.0022(9) -0.0083(10)
O3 0.0244(12) 0.0284(12) 0.0587(16) -0.0032(9) -0.0027(10) 0.0003(11)
O4 0.0294(13) 0.0270(12) 0.0664(18) 0.0031(10) 0.0083(12) 0.0015(12)
O5 0.0482(19) 0.088(3) 0.094(3) -0.0116(18) -0.0053(18) 0.059(2)
O6 0.092(3) 0.073(2) 0.0518(19) -0.040(2) -0.0033(18) 0.0070(18)
O7 0.0530(19) 0.069(2) 0.073(2) 0.0229(17) 0.0087(16) -0.0075(19)
Si1 0.0291(4) 0.0282(4) 0.0349(4) 0.0042(4) 0.0066(3) -0.0028(4)
S1 0.0200(3) 0.0256(4) 0.0333(4) 0.0017(3) 0.0019(3) -0.0027(3)
S2 0.0404(5) 0.0408(5) 0.0434(5) -0.0072(4) -0.0063(3) 0.0111(4)
F1 0.058(2) 0.075(2) 0.185(5) 0.0069(16) 0.063(3) 0.003(3)
F2 0.089(2) 0.074(2) 0.0463(14) -0.0234(17) 0.0077(13) -0.0024(14)
F3 0.106(3) 0.0572(19) 0.120(3) -0.0416(19) 0.052(2) -0.047(2)

loop_
_atom_type_symbol
_atom_type_description
_atom_type_scat_dispersion_real
_atom_type_scat_dispersion_imag
_atom_type_scat_source
C C 0.0181 0.0091 'International Tables Vol C Tables 4.2.6.8 and 6.1.1.4'
H H 0.0000 0.0000 'International Tables Vol C Tables 4.2.6.8 and 6.1.1.4'
N N 0.0311 0.0180 'International Tables Vol C Tables 4.2.6.8 and 6.1.1.4'
O O 0.0492 0.0322 'International Tables Vol C Tables 4.2.6.8 and 6.1.1.4'
Si Si 0.2541 0.3302 'International Tables Vol C Tables 4.2.6.8 and 6.1.1.4'
S S 0.3331 0.5567 'International Tables Vol C Tables 4.2.6.8 and 6.1.1.4'
F F 0.0727 0.0534 'International Tables Vol C Tables 4.2.6.8 and 6.1.1.4'

loop_
_geom_angle_atom_site_label_1
_geom_angle_atom_site_label_2
_geom_angle_atom_site_label_3
_geom_angle_site_symmetry_1
_geom_angle_site_symmetry_3
_geom_angle
_geom_angle_publ_flag
N1 C1 N2 . . 120.7(3) ?
N1 C1 N3 . . 119.5(3) ?
N2 C1 N3 . . 119.8(3) ?
N1 C2 C8 . . 107.9(3) ?
N1 C2 C3 . . 108.6(3) ?
C8 C2 C3 . . 114.7(3) ?
N1 C2 H2 . . 108.5 ?
C8 C2 H2 . . 108.5 ?
C3 C2 H2 . . 108.5 ?
C4 C3 C2 . . 108.2(3) ?
C4 C3 H3A . . 110.1 ?
C2 C3 H3A . . 110.1 ?
C4 C3 H3B . . 110.1 ?
C2 C3 H3B . . 110.1 ?
H3A C3 H3B . . 108.4 ?
N2 C4 C3 . . 110.0(3) ?
N2 C4 H4A . . 109.7 ?
C3 C4 H4A . . 109.7 ?
N2 C4 H4B . . 109.7 ?
C3 C4 H4B . . 109.7 ?
H4A C4 H4B . . 108.2 ?
N2 C5 C6 . . 111.7(3) ?
N2 C5 H5A . . 109.3 ?
C6 C5 H5A . . 109.3 ?
N2 C5 H5B . . 109.3 ?
C6 C5 H5B . . 109.3 ?
H5A C5 H5B . . 107.9 ?
C7 C6 C5 . . 107.7(4) ?
C7 C6 H6A . . 110.2 ?
C5 C6 H6A . . 110.2 ?
C7 C6 H6B . . 110.2 ?
C5 C6 H6B . . 110.2 ?
H6A C6 H6B . . 108.5 ?
N3 C7 C6 . . 109.1(3) ?
N3 C7 H7A . . 109.9 ?
C6 C7 H7A . . 109.9 ?
N3 C7 H7B . . 109.9 ?
C6 C7 H7B . . 109.9 ?
H7A C7 H7B . . 108.3 ?
O1 C8 C2 . . 107.3(3) ?
O1 C8 H8A . . 110.3 ?
C2 C8 H8A . . 110.3 ?
O1 C8 H8B . . 110.3 ?
C2 C8 H8B . . 110.3 ?
H8A C8 H8B . . 108.5 ?
Si1 C9 H9A . . 109.5 ?
Si1 C9 H9B . . 109.5 ?
H9A C9 H9B . . 109.5 ?
Si1 C9 H9C . . 109.5 ?
H9A C9 H9C . . 109.5 ?
H9B C9 H9C . . 109.5 ?
Si1 C10 H10A . . 109.5 ?
Si1 C10 H10B . . 109.5 ?
H10A C10 H10B . . 109.5 ?
Si1 C10 H10C . . 109.5 ?
H10A C10 H10C . . 109.5 ?
H10B C10 H10C . . 109.5 ?
C12 C11 C13 . . 107.9(4) ?
C12 C11 C14 . . 108.2(4) ?
C13 C11 C14 . . 108.9(5) ?
C12 C11 Si1 . . 110.6(3) ?
C13 C11 Si1 . . 111.3(3) ?
C14 C11 Si1 . . 109.9(3) ?
C11 C12 H12A . . 109.5 ?
C11 C12 H12B . . 109.5 ?
H12A C12 H12B . . 109.5 ?
C11 C12 H12C . . 109.5 ?
H12A C12 H12C . . 109.5 ?
H12B C12 H12C . . 109.5 ?
C11 C13 H13A . . 109.5 ?
C11 C13 H13B . . 109.5 ?
H13A C13 H13B . . 109.5 ?
C11 C13 H13C . . 109.5 ?
H13A C13 H13C . . 109.5 ?
H13B C13 H13C . . 109.5 ?
C11 C14 H14A . . 109.5 ?
C11 C14 H14B . . 109.5 ?
H14A C14 H14B . . 109.5 ?
C11 C14 H14C . . 109.5 ?
H14A C14 H14C . . 109.5 ?
H14B C14 H14C . . 109.5 ?
C20 C15 C16 . . 122.2(3) ?
C20 C15 S1 . . 118.3(2) ?
C16 C15 S1 . . 119.4(2) ?
C17 C16 C15 . . 115.8(3) ?
C17 C16 C23 . . 117.5(3) ?
C15 C16 C23 . . 126.7(3) ?
C18 C17 C16 . . 121.6(3) ?
C18 C17 C21 . . 108.1(3) ?
C16 C17 C21 . . 130.3(3) ?
O4 C18 C17 . . 113.6(3) ?
O4 C18 C19 . . 122.7(3) ?
C17 C18 C19 . . 123.7(3) ?
C18 C19 C20 . . 116.7(3) ?
C18 C19 C24 . . 120.0(3) ?
C20 C19 C24 . . 123.2(3) ?
C19 C20 C15 . . 119.9(3) ?
C19 C20 C25 . . 116.6(3) ?
C15 C20 C25 . . 123.5(3) ?
C17 C21 C22 . . 103.2(3) ?
C17 C21 H21A . . 111.1 ?
C22 C21 H21A . . 111.1 ?
C17 C21 H21B . . 111.1 ?
C22 C21 H21B . . 111.1 ?
H21A C21 H21B . . 109.1 ?
O4 C22 C27 . . 106.8(3) ?
O4 C22 C26 . . 106.0(3) ?
C27 C22 C26 . . 112.8(3) ?
O4 C22 C21 . . 105.4(3) ?
C27 C22 C21 . . 113.1(4) ?
C26 C22 C21 . . 111.9(4) ?
C16 C23 H23A . . 109.5 ?
C16 C23 H23B . . 109.5 ?
H23A C23 H23B . . 109.5 ?
C16 C23 H23C . . 109.5 ?
H23A C23 H23C . . 109.5 ?
H23B C23 H23C . . 109.5 ?
C19 C24 H24A . . 109.5 ?
C19 C24 H24B . . 109.5 ?
H24A C24 H24B . . 109.5 ?
C19 C24 H24C . . 109.5 ?
H24A C24 H24C . . 109.5 ?
H24B C24 H24C . . 109.5 ?
C20 C25 H25A . . 109.5 ?
C20 C25 H25B . . 109.5 ?
H25A C25 H25B . . 109.5 ?
C20 C25 H25C . . 109.5 ?
H25A C25 H25C . . 109.5 ?
H25B C25 H25C . . 109.5 ?
C22 C26 H26A . . 109.5 ?
C22 C26 H26B . . 109.5 ?
H26A C26 H26B . . 109.5 ?
C22 C26 H26C . . 109.5 ?
H26A C26 H26C . . 109.5 ?
H26B C26 H26C . . 109.5 ?
C22 C27 H27A . . 109.5 ?
C22 C27 H27B . . 109.5 ?
H27A C27 H27B . . 109.5 ?
C22 C27 H27C . . 109.5 ?
H27A C27 H27C . . 109.5 ?
H27B C27 H27C . . 109.5 ?
F2 C28 F1 . . 106.7(4) ?
F2 C28 F3 . . 108.3(5) ?
F1 C28 F3 . . 106.9(4) ?
F2 C28 S2 . . 113.6(3) ?
F1 C28 S2 . . 110.0(4) ?
F3 C28 S2 . . 111.1(3) ?
C1 N1 C2 . . 125.4(3) ?
C1 N1 H1 . . 117.3 ?
C2 N1 H1 . . 117.3 ?
C1 N2 C5 . . 123.7(3) ?
C1 N2 C4 . . 119.1(3) ?
C5 N2 C4 . . 115.9(3) ?
C1 N3 C7 . . 118.3(3) ?
C1 N3 S1 . . 126.9(2) ?
C7 N3 S1 . . 114.3(2) ?
C8 O1 Si1 . . 125.5(2) ?
C18 O4 C22 . . 108.0(3) ?
O1 Si1 C10 . . 109.86(19) ?
O1 Si1 C9 . . 109.10(17) ?
C10 Si1 C9 . . 108.9(2) ?
O1 Si1 C11 . . 103.67(15) ?
C10 Si1 C11 . . 113.55(19) ?
C9 Si1 C11 . . 111.59(19) ?
O3 S1 O2 . . 118.63(16) ?
O3 S1 N3 . . 104.99(15) ?
O2 S1 N3 . . 108.02(14) ?
O3 S1 C15 . . 109.86(15) ?
O2 S1 C15 . . 110.96(15) ?
N3 S1 C15 . . 103.06(15) ?
O5 S2 O7 . . 114.6(2) ?
O5 S2 O6 . . 116.5(2) ?
O7 S2 O6 . . 113.6(3) ?
O5 S2 C28 . . 104.1(3) ?
O7 S2 C28 . . 103.2(2) ?
O6 S2 C28 . . 102.5(2) ?

loop_
_geom_bond_atom_site_label_1
_geom_bond_atom_site_label_2
_geom_bond_site_symmetry_2
_geom_bond_distance
_geom_bond_publ_flag
C1 N1 . 1.323(4) ?
C1 N2 . 1.324(4) ?
C1 N3 . 1.380(4) ?
C2 N1 . 1.466(4) ?
C2 C8 . 1.503(5) ?
C2 C3 . 1.519(5) ?
C2 H2 . 1.0000 ?
C3 C4 . 1.506(5) ?
C3 H3A . 0.9900 ?
C3 H3B . 0.9900 ?
C4 N2 . 1.468(5) ?
C4 H4A . 0.9900 ?
C4 H4B . 0.9900 ?
C5 N2 . 1.462(4) ?
C5 C6 . 1.510(7) ?
C5 H5A . 0.9900 ?
C5 H5B . 0.9900 ?
C6 C7 . 1.503(6) ?
C6 H6A . 0.9900 ?
C6 H6B . 0.9900 ?
C7 N3 . 1.486(4) ?
C7 H7A . 0.9900 ?
C7 H7B . 0.9900 ?
C8 O1 . 1.428(4) ?
C8 H8A . 0.9900 ?
C8 H8B . 0.9900 ?
C9 Si1 . 1.867(4) ?
C9 H9A . 0.9800 ?
C9 H9B . 0.9800 ?
C9 H9C . 0.9800 ?
C10 Si1 . 1.854(4) ?
C10 H10A . 0.9800 ?
C10 H10B . 0.9800 ?
C10 H10C . 0.9800 ?
C11 C12 . 1.521(6) ?
C11 C13 . 1.523(6) ?
C11 C14 . 1.525(6) ?
C11 Si1 . 1.878(4) ?
C12 H12A . 0.9800 ?
C12 H12B . 0.9800 ?
C12 H12C . 0.9800 ?
C13 H13A . 0.9800 ?
C13 H13B . 0.9800 ?
C13 H13C . 0.9800 ?
C14 H14A . 0.9800 ?
C14 H14B . 0.9800 ?
C14 H14C . 0.9800 ?
C15 C20 . 1.416(4) ?
C15 C16 . 1.421(4) ?
C15 S1 . 1.781(3) ?
C16 C17 . 1.388(5) ?
C16 C23 . 1.511(4) ?
C17 C18 . 1.378(5) ?
C17 C21 . 1.503(5) ?
C18 O4 . 1.361(4) ?
C18 C19 . 1.383(5) ?
C19 C20 . 1.402(5) ?
C19 C24 . 1.508(4) ?
C20 C25 . 1.514(4) ?
C21 C22 . 1.533(6) ?
C21 H21A . 0.9900 ?
C21 H21B . 0.9900 ?
C22 O4 . 1.478(4) ?
C22 C27 . 1.504(6) ?
C22 C26 . 1.520(6) ?
C23 H23A . 0.9800 ?
C23 H23B . 0.9800 ?
C23 H23C . 0.9800 ?
C24 H24A . 0.9800 ?
C24 H24B . 0.9800 ?
C24 H24C . 0.9800 ?
C25 H25A . 0.9800 ?
C25 H25B . 0.9800 ?
C25 H25C . 0.9800 ?
C26 H26A . 0.9800 ?
C26 H26B . 0.9800 ?
C26 H26C . 0.9800 ?
C27 H27A . 0.9800 ?
C27 H27B . 0.9800 ?
C27 H27C . 0.9800 ?
C28 F2 . 1.330(6) ?
C28 F1 . 1.335(6) ?
C28 F3 . 1.336(5) ?
C28 S2 . 1.798(5) ?
N1 H1 . 0.8800 ?
N3 S1 . 1.686(3) ?
O1 Si1 . 1.656(3) ?
O2 S1 . 1.429(2) ?
O3 S1 . 1.415(2) ?
O5 S2 . 1.426(4) ?
O6 S2 . 1.441(4) ?
O7 S2 . 1.428(4) ?

loop_
_geom_hbond_atom_site_label_D
_geom_hbond_atom_site_label_H
_geom_hbond_atom_site_label_A
_geom_hbond_site_symmetry_A
_geom_hbond_distance_DH
_geom_hbond_distance_HA
_geom_hbond_distance_DA
_geom_hbond_angle_DHA
_geom_hbond_publ_flag
N1 H1 O1 . 0.88 2.36 2.712(4) 104.2 yes
N1 H1 O2 . 0.88 2.07 2.700(4) 127.3 yes
C3 H3B O7 1_455 0.99 2.36 3.229(5) 146.3 yes
C5 H5B F1 2_645 0.99 2.43 3.239(6) 138.9 yes
C24 H24A O4 . 0.98 2.42 2.877(4) 108.2 yes
C25 H25B O2 . 0.98 2.21 3.022(5) 139.1 yes
C7 H7A O5 2_745 0.99 2.60 3.433(5) 142.1 yes
C24 H24B O6 2_645 0.98 2.53 3.462(5) 158.7 yes
